data_7040016
loop_
_publ_author_name
'Massoud, Salah S.'
'Ledet, Catherine C.'
'Junk, Thomas'
'Bosch, Simone'
'Comba, Peter'
'Herchel, Radovan'
'Ho\<sek, Jan'
'Tr\'avn\'i\<cek, Zden\<ek'
'Fischer, Roland C.'
'Mautner, Franz A.'

_publ_section_title
;
 Dinuclear metal(ii)-acetato complexes based on bicompartmental
 4-chlorophenolate: syntheses, structures, magnetic properties, DNA
 interactions and phosphodiester hydrolysis.
;
_journal_issue 32
_journal_name_full 'Dalton transactions (Cambridge, England : 2003)'
_journal_page_first 12933
_journal_page_last 12950
_journal_paper_doi 10.1039/c6dt02596j
_journal_volume 45
_journal_year 2016
_chemical_formula_moiety 'C36 H36 Cl Cu2 N6 O5, F6 P, H2 O'
_chemical_formula_sum 'C36 H38 Cl Cu2 F6 N6 O6 P'
_chemical_formula_weight 958.24
_chemical_name_common Cu2(L-Cl-O-bdpa)(acetato)2]PF6.H2O
_chemical_name_systematic
; 
 ? 
;
_space_group_IT_number 14
_symmetry_cell_setting monoclinic
_symmetry_space_group_name_Hall '-P 2yn'
_symmetry_space_group_name_H-M 'P 1 21/n 1'
_atom_sites_solution_hydrogens geom
_atom_sites_solution_primary direct
_atom_sites_solution_secondary difmap
_audit_creation_method SHELXL
_audit_update_record
;
2015-12-31 deposited with the CCDC.
2016-07-21 downloaded from the CCDC.
;
_cell_angle_alpha 90.00
_cell_angle_beta 90.3270(10)
_cell_angle_gamma 90.00
_cell_formula_units_Z 4
_cell_length_a 11.0390(2)
_cell_length_b 27.5883(6)
_cell_length_c 12.7990(3)
_cell_measurement_reflns_used 9900
_cell_measurement_temperature 100(2)
_cell_measurement_theta_max 28.92
_cell_measurement_theta_min 2.86
_cell_volume 3897.84(14)
_computing_cell_refinement 'Bruker SAINT'
_computing_data_collection 'Bruker APEX2'
_computing_data_reduction 'Bruker SAINT'
_computing_structure_refinement 'SHELXL-97 (Sheldrick, 2008)'
_computing_structure_solution 'SHELXS-97 (Sheldrick, 2008)'
_diffrn_ambient_temperature 100(2)
_diffrn_measured_fraction_theta_full 0.997
_diffrn_measured_fraction_theta_max 0.997
_diffrn_measurement_device_type 'Bruker APEX-II CCD'
_diffrn_measurement_method '\f and \w-scans'
_diffrn_radiation_monochromator graphite
_diffrn_radiation_source 'fine-focus sealed tube'
_diffrn_radiation_type MoK\a
_diffrn_radiation_wavelength 0.71073
_diffrn_reflns_av_R_equivalents 0.0412
_diffrn_reflns_av_sigmaI/netI 0.0426
_diffrn_reflns_limit_h_max 12
_diffrn_reflns_limit_h_min -15
_diffrn_reflns_limit_k_max 37
_diffrn_reflns_limit_k_min -37
_diffrn_reflns_limit_l_max 16
_diffrn_reflns_limit_l_min -17
_diffrn_reflns_number 44754
_diffrn_reflns_theta_full 29.04
_diffrn_reflns_theta_max 29.04
_diffrn_reflns_theta_min 1.48
_exptl_absorpt_coefficient_mu 1.284
_exptl_absorpt_correction_T_max 0.8612
_exptl_absorpt_correction_T_min 0.7481
_exptl_absorpt_correction_type multi-scan
_exptl_absorpt_process_details SADABS
_exptl_crystal_colour blue
_exptl_crystal_density_diffrn 1.633
_exptl_crystal_density_method 'not measured'
_exptl_crystal_description prism
_exptl_crystal_F_000 1952
_exptl_crystal_size_max 0.24
_exptl_crystal_size_mid 0.19
_exptl_crystal_size_min 0.12
_refine_diff_density_max 0.797
_refine_diff_density_min -0.700
_refine_diff_density_rms 0.156
_refine_ls_extinction_method none
_refine_ls_goodness_of_fit_ref 1.081
_refine_ls_hydrogen_treatment mixed
_refine_ls_matrix_type full
_refine_ls_number_parameters 533
_refine_ls_number_reflns 10374
_refine_ls_number_restraints 0
_refine_ls_restrained_S_all 1.081
_refine_ls_R_factor_all 0.0587
_refine_ls_R_factor_gt 0.0336
_refine_ls_shift/su_max 0.001
_refine_ls_shift/su_mean 0.000
_refine_ls_structure_factor_coef Fsqd
_refine_ls_weighting_details 'calc w=1/[\s^2^(Fo^2^)+(0.0473P)^2^+1.5163P] where P=(Fo^2^+2Fc^2^)/3'
_refine_ls_weighting_scheme calc
_refine_ls_wR_factor_gt 0.0785
_refine_ls_wR_factor_ref 0.0988
_reflns_number_gt 7776
_reflns_number_total 10374
_reflns_threshold_expression >2sigma(I)
_cod_data_source_file c6dt02596j2.cif
_cod_data_source_block R2621
_cod_depositor_comments
;
The following automatic conversions were performed:

'_symmetry_cell_setting' value 'Monoclinic' changed to 'monoclinic'
according to
/usr/data/users/saulius/crontab/automatic-downloads/rss-feeds/RSC/lib/dictionaries/cif_core.dic
dictionary named 'cif_core.dic' version 2.4.2 from 2011-04-26.

Automatic conversion script
Id: cif_fix_values 4268 2015-11-12 08:31:59Z antanas 

 Adding full bibliography for 7040013--7040018.cif.
;
_cod_original_sg_symbol_H-M 'P 21/n'
_cod_database_code 7040016

loop_
_symmetry_equiv_pos_as_xyz
'x, y, z'
'-x+1/2, y+1/2, -z+1/2'
'-x, -y, -z'
'x-1/2, -y-1/2, z-1/2'

loop_
_atom_site_label
_atom_site_type_symbol
_atom_site_fract_x
_atom_site_fract_y
_atom_site_fract_z
_atom_site_U_iso_or_equiv
_atom_site_adp_type
_atom_site_occupancy
_atom_site_symmetry_multiplicity
_atom_site_calc_flag
_atom_site_refinement_flags
Cu2 Cu 0.68035(2) 0.146372(9) 0.72471(2) 0.01227(7) Uani 1 1 d .
Cu1 Cu 0.33164(2) 0.152742(9) 0.78676(2) 0.01278(7) Uani 1 1 d .
P1 P 0.02796(6) 0.10427(2) 0.26798(5) 0.02019(13) Uani 1 1 d .
O1 O 0.50392(13) 0.11492(5) 0.76032(11) 0.0139(3) Uani 1 1 d .
F1 F -0.11651(13) 0.09821(6) 0.26523(12) 0.0363(4) Uani 1 1 d .
F6 F 0.03605(14) 0.07641(6) 0.15805(12) 0.0338(4) Uani 1 1 d .
F3 F 0.17239(12) 0.10942(5) 0.27014(12) 0.0286(3) Uani 1 1 d .
F4 F 0.04074(15) 0.05314(5) 0.32739(13) 0.0369(4) Uani 1 1 d .
F2 F 0.01754(15) 0.15433(6) 0.20716(14) 0.0391(4) Uani 1 1 d .
F5 F 0.01976(14) 0.13130(6) 0.37742(12) 0.0358(4) Uani 1 1 d .
Cl1 Cl 0.49052(6) -0.09755(2) 0.79415(5) 0.02900(15) Uani 1 1 d .
C1 C 0.50144(18) 0.06732(8) 0.76768(17) 0.0144(4) Uani 1 1 d .
C2 C 0.44248(19) 0.04415(8) 0.85265(17) 0.0152(4) Uani 1 1 d .
C3 C 0.4403(2) -0.00623(8) 0.85961(18) 0.0181(5) Uani 1 1 d .
H3 H 0.4014 -0.0214 0.9170 0.022 Uiso 1 1 calc R
C6 C 0.5566(2) 0.03744(8) 0.69176(17) 0.0159(4) Uani 1 1 d .
C4 C 0.4944(2) -0.03427(8) 0.78358(19) 0.0204(5) Uani 1 1 d .
C5 C 0.5527(2) -0.01276(8) 0.70040(18) 0.0193(5) Uani 1 1 d .
H5 H 0.5904 -0.0324 0.6489 0.023 Uiso 1 1 calc R
C7 C 0.3853(2) 0.07456(8) 0.93543(17) 0.0165(4) Uani 1 1 d .
H7A H 0.4464 0.0975 0.9633 0.020 Uiso 1 1 calc R
H7B H 0.3595 0.0533 0.9936 0.020 Uiso 1 1 calc R
C9 C 0.2034(2) 0.06745(8) 0.73058(19) 0.0182(5) Uani 1 1 d .
C12 C 0.2213(2) 0.07201(9) 0.5185(2) 0.0262(5) Uani 1 1 d .
H12 H 0.2275 0.0745 0.4447 0.031 Uiso 1 1 calc R
C11 C 0.1671(2) 0.03202(10) 0.5642(2) 0.0297(6) Uani 1 1 d .
H11 H 0.1354 0.0067 0.5219 0.036 Uiso 1 1 calc R
C13 C 0.2660(2) 0.10808(9) 0.58235(18) 0.0201(5) Uani 1 1 d .
H13 H 0.3053 0.1352 0.5517 0.024 Uiso 1 1 calc R
C10 C 0.1594(2) 0.02925(9) 0.6719(2) 0.0259(5) Uani 1 1 d .
H10 H 0.1247 0.0017 0.7046 0.031 Uiso 1 1 calc R
C8 C 0.1862(2) 0.07025(9) 0.84766(19) 0.0209(5) Uani 1 1 d .
H8A H 0.1040 0.0826 0.8629 0.025 Uiso 1 1 calc R
H8B H 0.1934 0.0374 0.8781 0.025 Uiso 1 1 calc R
C18 C 0.4424(2) 0.25763(9) 1.0136(2) 0.0254(5) Uani 1 1 d .
H18 H 0.4881 0.2868 1.0160 0.030 Uiso 1 1 calc R
C19 C 0.4209(2) 0.23467(8) 0.91969(19) 0.0198(5) Uani 1 1 d .
H19 H 0.4534 0.2482 0.8576 0.024 Uiso 1 1 calc R
C15 C 0.3071(2) 0.17511(8) 1.00151(18) 0.0189(5) Uani 1 1 d .
C14 C 0.2280(2) 0.13130(9) 0.98445(19) 0.0219(5) Uani 1 1 d .
H14A H 0.2262 0.1113 1.0486 0.026 Uiso 1 1 calc R
H14B H 0.1441 0.1416 0.9680 0.026 Uiso 1 1 calc R
C17 C 0.3966(2) 0.23773(10) 1.1045(2) 0.0281(6) Uani 1 1 d .
H17 H 0.4124 0.2526 1.1701 0.034 Uiso 1 1 calc R
C16 C 0.3274(2) 0.19583(9) 1.09865(19) 0.0248(5) Uani 1 1 d .
H16 H 0.2946 0.1817 1.1599 0.030 Uiso 1 1 calc R
C20 C 0.6178(2) 0.06085(8) 0.60020(17) 0.0165(4) Uani 1 1 d .
H20A H 0.6404 0.0354 0.5493 0.020 Uiso 1 1 calc R
H20B H 0.5598 0.0830 0.5653 0.020 Uiso 1 1 calc R
C23 C 0.8622(2) 0.03293(9) 0.87359(19) 0.0220(5) Uani 1 1 d .
H23 H 0.8992 0.0039 0.8499 0.026 Uiso 1 1 calc R
C22 C 0.80894(19) 0.06486(8) 0.80346(18) 0.0155(4) Uani 1 1 d .
C25 C 0.8015(2) 0.08571(9) 1.01260(18) 0.0217(5) Uani 1 1 d .
H25 H 0.7981 0.0936 1.0848 0.026 Uiso 1 1 calc R
C21 C 0.8183(2) 0.05796(8) 0.68692(18) 0.0184(5) Uani 1 1 d .
H21A H 0.9012 0.0664 0.6640 0.022 Uiso 1 1 calc R
H21B H 0.8036 0.0235 0.6695 0.022 Uiso 1 1 calc R
C24 C 0.8603(2) 0.04425(9) 0.9788(2) 0.0247(5) Uani 1 1 d .
H24 H 0.8993 0.0236 1.0279 0.030 Uiso 1 1 calc R
C26 C 0.7482(2) 0.11517(8) 0.93868(17) 0.0173(5) Uani 1 1 d .
H26 H 0.7059 0.1433 0.9611 0.021 Uiso 1 1 calc R
C27 C 0.7817(2) 0.11145(9) 0.53544(18) 0.0206(5) Uani 1 1 d .
H27A H 0.7833 0.0877 0.4775 0.025 Uiso 1 1 calc R
H27B H 0.8659 0.1220 0.5499 0.025 Uiso 1 1 calc R
C28 C 0.7049(2) 0.15434(9) 0.50557(18) 0.0197(5) Uani 1 1 d .
C29 C 0.6850(2) 0.16899(10) 0.40354(19) 0.0269(6) Uani 1 1 d .
H29 H 0.7177 0.1512 0.3468 0.032 Uiso 1 1 calc R
C30 C 0.6164(2) 0.21025(11) 0.3860(2) 0.0311(6) Uani 1 1 d .
H30 H 0.6009 0.2209 0.3167 0.037 Uiso 1 1 calc R
C32 C 0.5930(2) 0.21918(9) 0.57002(19) 0.0208(5) Uani 1 1 d .
H32 H 0.5618 0.2367 0.6278 0.025 Uiso 1 1 calc R
C31 C 0.5706(2) 0.23581(10) 0.4697(2) 0.0259(6) Uani 1 1 d .
H31 H 0.5244 0.2644 0.4586 0.031 Uiso 1 1 calc R
N1 N 0.27777(17) 0.10267(7) 0.89646(15) 0.0162(4) Uani 1 1 d .
N3 N 0.35550(17) 0.19366(7) 0.91338(14) 0.0168(4) Uani 1 1 d .
N2 N 0.25556(16) 0.10609(7) 0.68688(14) 0.0156(4) Uani 1 1 d .
N5 N 0.75394(16) 0.10554(6) 0.83580(14) 0.0139(4) Uani 1 1 d .
N4 N 0.72898(16) 0.08881(7) 0.63035(14) 0.0151(4) Uani 1 1 d .
N6 N 0.65784(16) 0.17887(7) 0.58726(15) 0.0167(4) Uani 1 1 d .
C35 C 0.7527(2) 0.22847(8) 0.83716(16) 0.0152(4) Uani 1 1 d .
C33 C 0.2605(2) 0.23083(8) 0.67133(16) 0.0150(4) Uani 1 1 d .
C36 C 0.7305(2) 0.27890(8) 0.87917(19) 0.0222(5) Uani 1 1 d .
H36A H 0.6949 0.2767 0.9490 0.033 Uiso 1 1 calc R
H36B H 0.6748 0.2962 0.8324 0.033 Uiso 1 1 calc R
H36C H 0.8075 0.2965 0.8834 0.033 Uiso 1 1 calc R
C34 C 0.2803(2) 0.28063(9) 0.62502(19) 0.0226(5) Uani 1 1 d .
H34A H 0.2020 0.2947 0.6052 0.034 Uiso 1 1 calc R
H34B H 0.3316 0.2779 0.5631 0.034 Uiso 1 1 calc R
H34C H 0.3201 0.3015 0.6768 0.034 Uiso 1 1 calc R
O5 O 0.85718(14) 0.21185(6) 0.83811(13) 0.0208(4) Uani 1 1 d .
O2 O 0.35688(14) 0.20659(6) 0.69206(12) 0.0178(3) Uani 1 1 d .
O3 O 0.15659(15) 0.21656(6) 0.68833(14) 0.0236(4) Uani 1 1 d .
O4 O 0.65954(14) 0.20588(6) 0.80313(12) 0.0182(3) Uani 1 1 d .
O6 O 0.9938(2) 0.14331(7) 0.7366(2) 0.0385(6) Uani 1 1 d .
H1O H 1.041(3) 0.1579(12) 0.716(3) 0.042(11) Uiso 1 1 d .
H2O H 0.956(3) 0.1600(12) 0.774(3) 0.043(10) Uiso 1 1 d .

loop_
_atom_site_aniso_label
_atom_site_aniso_U_11
_atom_site_aniso_U_22
_atom_site_aniso_U_33
_atom_site_aniso_U_23
_atom_site_aniso_U_13
_atom_site_aniso_U_12
Cu2 0.01164(13) 0.01322(13) 0.01193(13) 0.00056(10) -0.00092(10) 0.00020(10)
Cu1 0.01228(13) 0.01344(13) 0.01262(13) 0.00074(10) 0.00007(10) -0.00102(10)
P1 0.0201(3) 0.0171(3) 0.0234(3) -0.0005(2) -0.0011(2) -0.0005(2)
O1 0.0125(7) 0.0120(7) 0.0173(8) 0.0006(6) 0.0015(6) -0.0008(6)
F1 0.0209(8) 0.0529(11) 0.0352(9) -0.0013(8) -0.0006(7) -0.0041(7)
F6 0.0336(9) 0.0368(9) 0.0310(8) -0.0131(7) -0.0070(7) 0.0069(7)
F3 0.0199(8) 0.0314(8) 0.0344(8) 0.0000(7) -0.0007(6) -0.0020(6)
F4 0.0425(10) 0.0241(8) 0.0438(10) 0.0130(7) -0.0167(8) -0.0138(7)
F2 0.0443(10) 0.0262(8) 0.0466(10) 0.0125(8) -0.0024(8) 0.0063(7)
F5 0.0337(9) 0.0428(10) 0.0309(9) -0.0142(7) 0.0041(7) -0.0050(7)
Cl1 0.0376(4) 0.0132(3) 0.0362(4) 0.0000(2) 0.0009(3) -0.0018(2)
C1 0.0110(10) 0.0150(10) 0.0170(11) 0.0006(8) -0.0044(8) -0.0013(8)
C2 0.0129(10) 0.0159(10) 0.0168(11) 0.0005(8) -0.0018(8) 0.0000(8)
C3 0.0181(11) 0.0176(11) 0.0184(11) 0.0029(9) -0.0013(9) -0.0013(9)
C6 0.0139(10) 0.0170(10) 0.0167(11) -0.0011(9) -0.0022(8) -0.0026(8)
C4 0.0211(12) 0.0125(10) 0.0275(12) 0.0010(9) -0.0033(10) -0.0023(9)
C5 0.0188(12) 0.0173(11) 0.0219(12) -0.0042(9) 0.0008(9) 0.0006(9)
C7 0.0171(11) 0.0167(10) 0.0157(10) 0.0031(9) 0.0013(9) 0.0012(9)
C9 0.0098(10) 0.0174(11) 0.0274(12) 0.0004(9) -0.0017(9) 0.0011(8)
C12 0.0231(13) 0.0303(13) 0.0252(13) -0.0087(11) -0.0073(10) 0.0068(10)
C11 0.0234(13) 0.0255(13) 0.0401(16) -0.0160(12) -0.0069(11) 0.0020(10)
C13 0.0185(12) 0.0215(11) 0.0203(11) -0.0006(9) -0.0033(9) 0.0039(9)
C10 0.0187(12) 0.0177(11) 0.0412(15) -0.0040(11) -0.0009(11) -0.0008(9)
C8 0.0162(11) 0.0206(11) 0.0260(12) 0.0034(10) 0.0008(9) -0.0050(9)
C18 0.0172(12) 0.0268(13) 0.0321(14) -0.0123(11) -0.0026(10) 0.0026(10)
C19 0.0154(11) 0.0219(11) 0.0220(12) -0.0020(9) 0.0000(9) 0.0019(9)
C15 0.0169(11) 0.0215(11) 0.0182(11) 0.0002(9) 0.0040(9) 0.0067(9)
C14 0.0206(12) 0.0235(12) 0.0217(12) 0.0016(10) 0.0088(10) 0.0032(10)
C17 0.0245(13) 0.0374(15) 0.0223(12) -0.0139(11) -0.0032(10) 0.0115(11)
C16 0.0244(13) 0.0333(14) 0.0168(11) -0.0020(10) 0.0040(10) 0.0113(11)
C20 0.0162(11) 0.0189(11) 0.0145(10) -0.0036(9) -0.0004(8) -0.0029(9)
C23 0.0176(12) 0.0178(11) 0.0307(13) 0.0047(10) -0.0006(10) 0.0006(9)
C22 0.0096(10) 0.0159(10) 0.0211(11) -0.0005(9) 0.0016(8) -0.0015(8)
C25 0.0222(12) 0.0259(12) 0.0172(11) 0.0062(10) -0.0021(9) -0.0056(10)
C21 0.0142(11) 0.0186(11) 0.0225(12) -0.0025(9) 0.0024(9) 0.0031(9)
C24 0.0215(12) 0.0254(13) 0.0270(13) 0.0143(10) -0.0046(10) -0.0031(10)
C26 0.0171(11) 0.0194(11) 0.0155(11) 0.0013(9) -0.0010(9) -0.0024(9)
C27 0.0208(12) 0.0241(12) 0.0168(11) -0.0002(9) 0.0060(9) -0.0020(10)
C28 0.0160(11) 0.0261(12) 0.0169(11) 0.0013(9) 0.0013(9) -0.0059(9)
C29 0.0258(13) 0.0380(15) 0.0168(12) 0.0030(11) 0.0026(10) -0.0095(11)
C30 0.0250(14) 0.0482(17) 0.0202(13) 0.0157(12) -0.0036(10) -0.0098(12)
C32 0.0141(11) 0.0247(12) 0.0235(12) 0.0069(10) 0.0006(9) -0.0019(9)
C31 0.0167(12) 0.0322(14) 0.0287(13) 0.0157(11) -0.0039(10) -0.0026(10)
N1 0.0143(9) 0.0174(9) 0.0169(9) 0.0031(8) 0.0025(7) 0.0013(7)
N3 0.0148(9) 0.0190(9) 0.0165(9) -0.0011(8) 0.0005(7) 0.0024(7)
N2 0.0120(9) 0.0164(9) 0.0183(9) -0.0012(7) -0.0026(7) 0.0017(7)
N5 0.0109(9) 0.0150(9) 0.0158(9) 0.0001(7) -0.0007(7) -0.0013(7)
N4 0.0132(9) 0.0185(9) 0.0137(9) -0.0003(7) 0.0011(7) -0.0009(7)
N6 0.0121(9) 0.0208(10) 0.0173(9) 0.0044(8) -0.0009(7) -0.0041(7)
C35 0.0203(11) 0.0150(10) 0.0105(10) 0.0020(8) 0.0013(8) -0.0020(8)
C33 0.0184(11) 0.0145(10) 0.0121(10) -0.0010(8) 0.0003(8) -0.0025(8)
C36 0.0241(13) 0.0159(11) 0.0266(13) -0.0037(10) 0.0010(10) 0.0018(9)
C34 0.0264(13) 0.0198(11) 0.0214(12) 0.0041(10) 0.0010(10) -0.0017(10)
O5 0.0155(8) 0.0199(8) 0.0271(9) -0.0054(7) 0.0018(7) -0.0004(6)
O2 0.0159(8) 0.0186(8) 0.0191(8) 0.0036(6) -0.0002(6) -0.0016(6)
O3 0.0175(8) 0.0186(8) 0.0347(10) 0.0041(7) 0.0018(7) -0.0012(7)
O4 0.0172(8) 0.0155(8) 0.0218(8) -0.0025(6) -0.0026(6) 0.0012(6)
O6 0.0241(11) 0.0190(10) 0.0726(17) -0.0035(10) 0.0232(11) -0.0014(9)

loop_
_atom_type_symbol
_atom_type_description
_atom_type_scat_dispersion_real
_atom_type_scat_dispersion_imag
_atom_type_scat_source
C C 0.0033 0.0016 'International Tables Vol C Tables 4.2.6.8 and 6.1.1.4'
H H 0.0000 0.0000 'International Tables Vol C Tables 4.2.6.8 and 6.1.1.4'
N N 0.0061 0.0033 'International Tables Vol C Tables 4.2.6.8 and 6.1.1.4'
F F 0.0171 0.0103 'International Tables Vol C Tables 4.2.6.8 and 6.1.1.4'
P P 0.1023 0.0942 'International Tables Vol C Tables 4.2.6.8 and 6.1.1.4'
Cl Cl 0.1484 0.1585 'International Tables Vol C Tables 4.2.6.8 and 6.1.1.4'
Cu Cu 0.3201 1.2651 'International Tables Vol C Tables 4.2.6.8 and 6.1.1.4'
O O 0.0106 0.0060 'International Tables Vol C Tables 4.2.6.8 and 6.1.1.4'

loop_
_geom_angle_atom_site_label_1
_geom_angle_atom_site_label_2
_geom_angle_atom_site_label_3
_geom_angle
O4 Cu2 N5 99.15(7)
O4 Cu2 N6 93.54(7)
N5 Cu2 N6 159.77(8)
O4 Cu2 N4 169.96(7)
N5 Cu2 N4 82.87(7)
N6 Cu2 N4 82.02(8)
O4 Cu2 O1 96.90(6)
N5 Cu2 O1 89.25(6)
N6 Cu2 O1 104.88(6)
N4 Cu2 O1 92.96(6)
O2 Cu1 N3 93.19(7)
O2 Cu1 N2 98.93(7)
N3 Cu1 N2 160.06(8)
O2 Cu1 N1 169.51(7)
N3 Cu1 N1 82.12(8)
N2 Cu1 N1 83.23(8)
O2 Cu1 O1 98.05(6)
N3 Cu1 O1 106.50(7)
N2 Cu1 O1 87.51(6)
N1 Cu1 O1 92.29(6)
F2 P1 F5 91.12(9)
F2 P1 F3 90.03(9)
F5 P1 F3 90.27(8)
F2 P1 F1 90.61(9)
F5 P1 F1 90.38(9)
F3 P1 F1 179.08(10)
F2 P1 F6 89.49(9)
F5 P1 F6 179.38(10)
F3 P1 F6 89.85(8)
F1 P1 F6 89.49(9)
F2 P1 F4 178.61(11)
F5 P1 F4 90.01(9)
F3 P1 F4 89.14(9)
F1 P1 F4 90.20(9)
F6 P1 F4 89.39(9)
C1 O1 Cu2 115.49(13)
C1 O1 Cu1 116.37(13)
Cu2 O1 Cu1 128.13(7)
O1 C1 C6 121.5(2)
O1 C1 C2 120.8(2)
C6 C1 C2 117.7(2)
C3 C2 C1 120.4(2)
C3 C2 C7 120.5(2)
C1 C2 C7 119.1(2)
C4 C3 C2 120.4(2)
C4 C3 H3 119.8
C2 C3 H3 119.8
C5 C6 C1 120.8(2)
C5 C6 C20 120.3(2)
C1 C6 C20 118.9(2)
C5 C4 C3 120.5(2)
C5 C4 Cl1 119.97(19)
C3 C4 Cl1 119.52(19)
C4 C5 C6 120.3(2)
C4 C5 H5 119.9
C6 C5 H5 119.9
C2 C7 N1 113.02(18)
C2 C7 H7A 109.0
N1 C7 H7A 109.0
C2 C7 H7B 109.0
N1 C7 H7B 109.0
H7A C7 H7B 107.8
N2 C9 C10 122.1(2)
N2 C9 C8 115.5(2)
C10 C9 C8 122.2(2)
C13 C12 C11 118.6(2)
C13 C12 H12 120.7
C11 C12 H12 120.7
C10 C11 C12 119.6(2)
C10 C11 H11 120.2
C12 C11 H11 120.2
N2 C13 C12 121.9(2)
N2 C13 H13 119.0
C12 C13 H13 119.0
C9 C10 C11 118.5(2)
C9 C10 H10 120.8
C11 C10 H10 120.8
N1 C8 C9 111.00(18)
N1 C8 H8A 109.4
C9 C8 H8A 109.4
N1 C8 H8B 109.4
C9 C8 H8B 109.4
H8A C8 H8B 108.0
C19 C18 C17 119.3(2)
C19 C18 H18 120.4
C17 C18 H18 120.4
N3 C19 C18 121.9(2)
N3 C19 H19 119.0
C18 C19 H19 119.0
N3 C15 C16 122.0(2)
N3 C15 C14 114.5(2)
C16 C15 C14 123.5(2)
N1 C14 C15 108.65(18)
N1 C14 H14A 110.0
C15 C14 H14A 110.0
N1 C14 H14B 110.0
C15 C14 H14B 110.0
H14A C14 H14B 108.3
C18 C17 C16 119.3(2)
C18 C17 H17 120.4
C16 C17 H17 120.4
C15 C16 C17 118.6(2)
C15 C16 H16 120.7
C17 C16 H16 120.7
N4 C20 C6 113.07(17)
N4 C20 H20A 109.0
C6 C20 H20A 109.0
N4 C20 H20B 109.0
C6 C20 H20B 109.0
H20A C20 H20B 107.8
C24 C23 C22 118.6(2)
C24 C23 H23 120.7
C22 C23 H23 120.7
N5 C22 C23 121.5(2)
N5 C22 C21 116.36(19)
C23 C22 C21 122.0(2)
C26 C25 C24 118.2(2)
C26 C25 H25 120.9
C24 C25 H25 120.9
N4 C21 C22 111.12(18)
N4 C21 H21A 109.4
C22 C21 H21A 109.4
N4 C21 H21B 109.4
C22 C21 H21B 109.4
H21A C21 H21B 108.0
C23 C24 C25 120.0(2)
C23 C24 H24 120.0
C25 C24 H24 120.0
N5 C26 C25 122.3(2)
N5 C26 H26 118.9
C25 C26 H26 118.9
N4 C27 C28 108.38(18)
N4 C27 H27A 110.0
C28 C27 H27A 110.0
N4 C27 H27B 110.0
C28 C27 H27B 110.0
H27A C27 H27B 108.4
N6 C28 C29 121.6(2)
N6 C28 C27 114.6(2)
C29 C28 C27 123.8(2)
C28 C29 C30 118.5(2)
C28 C29 H29 120.8
C30 C29 H29 120.8
C31 C30 C29 119.8(2)
C31 C30 H30 120.1
C29 C30 H30 120.1
N6 C32 C31 121.3(2)
N6 C32 H32 119.3
C31 C32 H32 119.3
C30 C31 C32 119.1(2)
C30 C31 H31 120.5
C32 C31 H31 120.5
C14 N1 C8 112.68(18)
C14 N1 C7 108.58(18)
C8 N1 C7 111.34(17)
C14 N1 Cu1 105.67(14)
C8 N1 Cu1 108.40(14)
C7 N1 Cu1 110.01(13)
C19 N3 C15 118.9(2)
C19 N3 Cu1 126.47(16)
C15 N3 Cu1 114.42(15)
C9 N2 C13 119.2(2)
C9 N2 Cu1 115.29(15)
C13 N2 Cu1 124.96(16)
C22 N5 C26 119.39(19)
C22 N5 Cu2 115.96(15)
C26 N5 Cu2 124.61(15)
C21 N4 C27 112.10(17)
C21 N4 C20 111.74(17)
C27 N4 C20 109.25(17)
C21 N4 Cu2 109.19(13)
C27 N4 Cu2 104.99(14)
C20 N4 Cu2 109.32(13)
C32 N6 C28 119.7(2)
C32 N6 Cu2 125.70(16)
C28 N6 Cu2 114.32(16)
O5 C35 O4 124.7(2)
O5 C35 C36 119.3(2)
O4 C35 C36 116.0(2)
O3 C33 O2 124.6(2)
O3 C33 C34 119.7(2)
O2 C33 C34 115.67(19)
C35 C36 H36A 109.5
C35 C36 H36B 109.5
H36A C36 H36B 109.5
C35 C36 H36C 109.5
H36A C36 H36C 109.5
H36B C36 H36C 109.5
C33 C34 H34A 109.5
C33 C34 H34B 109.5
H34A C34 H34B 109.5
C33 C34 H34C 109.5
H34A C34 H34C 109.5
H34B C34 H34C 109.5
C33 O2 Cu1 114.01(14)
C35 O4 Cu2 119.49(14)
H1O O6 H2O 107(4)

loop_
_geom_bond_atom_site_label_1
_geom_bond_atom_site_label_2
_geom_bond_distance
Cu2 O4 1.9385(16)
Cu2 N5 1.9843(18)
Cu2 N6 1.9888(18)
Cu2 N4 2.0678(18)
Cu2 O1 2.1826(14)
Cu1 O2 1.9384(15)
Cu1 N3 1.9913(19)
Cu1 N2 1.9959(18)
Cu1 N1 2.0599(18)
Cu1 O1 2.1972(14)
P1 F2 1.5893(16)
P1 F5 1.5900(16)
P1 F3 1.6009(15)
P1 F1 1.6037(16)
P1 F6 1.6061(16)
P1 F4 1.6082(16)
O1 C1 1.317(3)
Cl1 C4 1.752(2)
C1 C6 1.415(3)
C1 C2 1.422(3)
C2 C3 1.393(3)
C2 C7 1.494(3)
C3 C4 1.382(3)
C3 H3 0.9500
C6 C5 1.390(3)
C6 C20 1.502(3)
C4 C5 1.381(3)
C5 H5 0.9500
C7 N1 1.501(3)
C7 H7A 0.9900
C7 H7B 0.9900
C9 N2 1.336(3)
C9 C10 1.381(3)
C9 C8 1.513(3)
C12 C13 1.377(3)
C12 C11 1.386(4)
C12 H12 0.9500
C11 C10 1.383(4)
C11 H11 0.9500
C13 N2 1.345(3)
C13 H13 0.9500
C10 H10 0.9500
C8 N1 1.485(3)
C8 H8A 0.9900
C8 H8B 0.9900
C18 C19 1.378(3)
C18 C17 1.384(4)
C18 H18 0.9500
C19 N3 1.344(3)
C19 H19 0.9500
C15 N3 1.351(3)
C15 C16 1.386(3)
C15 C14 1.507(3)
C14 N1 1.484(3)
C14 H14A 0.9900
C14 H14B 0.9900
C17 C16 1.387(4)
C17 H17 0.9500
C16 H16 0.9500
C20 N4 1.498(3)
C20 H20A 0.9900
C20 H20B 0.9900
C23 C24 1.383(4)
C23 C22 1.386(3)
C23 H23 0.9500
C22 N5 1.343(3)
C22 C21 1.508(3)
C25 C26 1.377(3)
C25 C24 1.386(4)
C25 H25 0.9500
C21 N4 1.487(3)
C21 H21A 0.9900
C21 H21B 0.9900
C24 H24 0.9500
C26 N5 1.345(3)
C26 H26 0.9500
C27 N4 1.488(3)
C27 C28 1.504(3)
C27 H27A 0.9900
C27 H27B 0.9900
C28 N6 1.352(3)
C28 C29 1.383(3)
C29 C30 1.385(4)
C29 H29 0.9500
C30 C31 1.381(4)
C30 H30 0.9500
C32 N6 1.340(3)
C32 C31 1.384(3)
C32 H32 0.9500
C31 H31 0.9500
C35 O5 1.241(3)
C35 O4 1.277(3)
C35 C36 1.512(3)
C33 O3 1.234(3)
C33 O2 1.283(3)
C33 C34 1.513(3)
C36 H36A 0.9800
C36 H36B 0.9800
C36 H36C 0.9800
C34 H34A 0.9800
C34 H34B 0.9800
C34 H34C 0.9800
O6 H1O 0.71(3)
O6 H2O 0.79(3)

loop_
_geom_torsion_atom_site_label_1
_geom_torsion_atom_site_label_2
_geom_torsion_atom_site_label_3
_geom_torsion_atom_site_label_4
_geom_torsion
O4 Cu2 O1 C1 -147.20(14)
N5 Cu2 O1 C1 -48.07(14)
N6 Cu2 O1 C1 117.27(14)
N4 Cu2 O1 C1 34.75(14)
O4 Cu2 O1 Cu1 32.13(9)
N5 Cu2 O1 Cu1 131.25(9)
N6 Cu2 O1 Cu1 -63.41(10)
N4 Cu2 O1 Cu1 -145.93(9)
O2 Cu1 O1 C1 -147.71(14)
N3 Cu1 O1 C1 116.53(14)
N2 Cu1 O1 C1 -49.04(14)
N1 Cu1 O1 C1 34.07(15)
O2 Cu1 O1 Cu2 32.97(10)
N3 Cu1 O1 Cu2 -62.79(10)
N2 Cu1 O1 Cu2 131.64(10)
N1 Cu1 O1 Cu2 -145.24(9)
Cu2 O1 C1 C6 -47.0(2)
Cu1 O1 C1 C6 133.60(17)
Cu2 O1 C1 C2 133.19(17)
Cu1 O1 C1 C2 -46.2(2)
O1 C1 C2 C3 179.95(19)
C6 C1 C2 C3 0.1(3)
O1 C1 C2 C7 -1.4(3)
C6 C1 C2 C7 178.82(19)
C1 C2 C3 C4 -0.6(3)
C7 C2 C3 C4 -179.3(2)
O1 C1 C6 C5 -179.71(19)
C2 C1 C6 C5 0.1(3)
O1 C1 C6 C20 -0.8(3)
C2 C1 C6 C20 179.01(19)
C2 C3 C4 C5 0.9(3)
C2 C3 C4 Cl1 179.98(17)
C3 C4 C5 C6 -0.6(4)
Cl1 C4 C5 C6 -179.74(17)
C1 C6 C5 C4 0.1(3)
C20 C6 C5 C4 -178.8(2)
C3 C2 C7 N1 -114.2(2)
C1 C2 C7 N1 67.1(3)
C13 C12 C11 C10 -0.1(4)
C11 C12 C13 N2 -1.8(4)
N2 C9 C10 C11 -1.8(3)
C8 C9 C10 C11 172.9(2)
C12 C11 C10 C9 1.8(4)
N2 C9 C8 N1 -26.7(3)
C10 C9 C8 N1 158.3(2)
C17 C18 C19 N3 0.8(4)
N3 C15 C14 N1 34.1(3)
C16 C15 C14 N1 -147.4(2)
C19 C18 C17 C16 -1.7(4)
N3 C15 C16 C17 2.0(3)
C14 C15 C16 C17 -176.5(2)
C18 C17 C16 C15 0.4(4)
C5 C6 C20 N4 -113.8(2)
C1 C6 C20 N4 67.3(3)
C24 C23 C22 N5 -1.4(3)
C24 C23 C22 C21 173.5(2)
N5 C22 C21 N4 -19.5(3)
C23 C22 C21 N4 165.3(2)
C22 C23 C24 C25 2.7(3)
C26 C25 C24 C23 -1.3(3)
C24 C25 C26 N5 -1.6(3)
N4 C27 C28 N6 35.0(3)
N4 C27 C28 C29 -146.5(2)
N6 C28 C29 C30 0.9(4)
C27 C28 C29 C30 -177.5(2)
C28 C29 C30 C31 0.5(4)
C29 C30 C31 C32 -0.9(4)
N6 C32 C31 C30 -0.1(4)
C15 C14 N1 C8 -158.57(18)
C15 C14 N1 C7 77.6(2)
C15 C14 N1 Cu1 -40.4(2)
C9 C8 N1 C14 143.2(2)
C9 C8 N1 C7 -94.5(2)
C9 C8 N1 Cu1 26.6(2)
C2 C7 N1 C14 179.80(18)
C2 C7 N1 C8 55.2(2)
C2 C7 N1 Cu1 -65.0(2)
O2 Cu1 N1 C14 -35.0(5)
N3 Cu1 N1 C14 28.95(14)
N2 Cu1 N1 C14 -137.49(15)
O1 Cu1 N1 C14 135.29(14)
O2 Cu1 N1 C8 86.0(4)
N3 Cu1 N1 C8 149.97(15)
N2 Cu1 N1 C8 -16.47(14)
O1 Cu1 N1 C8 -103.69(14)
O2 Cu1 N1 C7 -152.0(3)
N3 Cu1 N1 C7 -88.07(14)
N2 Cu1 N1 C7 105.49(14)
O1 Cu1 N1 C7 18.27(14)
C18 C19 N3 C15 1.5(3)
C18 C19 N3 Cu1 -173.01(17)
C16 C15 N3 C19 -2.9(3)
C14 C15 N3 C19 175.6(2)
C16 C15 N3 Cu1 172.26(17)
C14 C15 N3 Cu1 -9.2(2)
O2 Cu1 N3 C19 -26.35(19)
N2 Cu1 N3 C19 -153.9(2)
N1 Cu1 N3 C19 163.1(2)
O1 Cu1 N3 C19 73.01(19)
O2 Cu1 N3 C15 158.89(16)
N2 Cu1 N3 C15 31.4(3)
N1 Cu1 N3 C15 -11.68(15)
O1 Cu1 N3 C15 -101.74(16)
C10 C9 N2 C13 -0.1(3)
C8 C9 N2 C13 -175.1(2)
C10 C9 N2 Cu1 -172.33(17)
C8 C9 N2 Cu1 12.6(2)
C12 C13 N2 C9 1.9(3)
C12 C13 N2 Cu1 173.35(17)
O2 Cu1 N2 C9 -167.18(15)
N3 Cu1 N2 C9 -40.5(3)
N1 Cu1 N2 C9 2.45(16)
O1 Cu1 N2 C9 95.05(15)
O2 Cu1 N2 C13 21.04(19)
N3 Cu1 N2 C13 147.7(2)
N1 Cu1 N2 C13 -169.33(19)
O1 Cu1 N2 C13 -76.72(18)
C23 C22 N5 C26 -1.3(3)
C21 C22 N5 C26 -176.53(19)
C23 C22 N5 Cu2 -179.02(17)
C21 C22 N5 Cu2 5.8(2)
C25 C26 N5 C22 2.9(3)
C25 C26 N5 Cu2 -179.65(17)
O4 Cu2 N5 C22 -163.96(15)
N6 Cu2 N5 C22 -35.8(3)
N4 Cu2 N5 C22 6.10(15)
O1 Cu2 N5 C22 99.18(15)
O4 Cu2 N5 C26 18.47(18)
N6 Cu2 N5 C26 146.6(2)
N4 Cu2 N5 C26 -171.47(18)
O1 Cu2 N5 C26 -78.40(18)
C22 C21 N4 C27 138.63(19)
C22 C21 N4 C20 -98.3(2)
C22 C21 N4 Cu2 22.7(2)
C28 C27 N4 C21 -160.05(18)
C28 C27 N4 C20 75.5(2)
C28 C27 N4 Cu2 -41.63(19)
C6 C20 N4 C21 56.6(2)
C6 C20 N4 C27 -178.82(18)
C6 C20 N4 Cu2 -64.4(2)
O4 Cu2 N4 C21 86.2(4)
N5 Cu2 N4 C21 -16.11(14)
N6 Cu2 N4 C21 150.40(15)
O1 Cu2 N4 C21 -104.98(14)
O4 Cu2 N4 C27 -34.2(5)
N5 Cu2 N4 C27 -136.48(14)
N6 Cu2 N4 C27 30.03(14)
O1 Cu2 N4 C27 134.65(13)
O4 Cu2 N4 C20 -151.3(4)
N5 Cu2 N4 C20 106.42(14)
N6 Cu2 N4 C20 -87.07(14)
O1 Cu2 N4 C20 17.55(14)
C31 C32 N6 C28 1.5(3)
C31 C32 N6 Cu2 -172.12(17)
C29 C28 N6 C32 -1.9(3)
C27 C28 N6 C32 176.6(2)
C29 C28 N6 Cu2 172.40(18)
C27 C28 N6 Cu2 -9.1(2)
O4 Cu2 N6 C32 -27.59(19)
N5 Cu2 N6 C32 -156.5(2)
N4 Cu2 N6 C32 161.46(19)
O1 Cu2 N6 C32 70.51(19)
O4 Cu2 N6 C28 158.49(16)
N5 Cu2 N6 C28 29.6(3)
N4 Cu2 N6 C28 -12.46(16)
O1 Cu2 N6 C28 -103.41(16)
O3 C33 O2 Cu1 -15.9(3)
C34 C33 O2 Cu1 162.78(15)
N3 Cu1 O2 C33 -87.22(15)
N2 Cu1 O2 C33 76.88(15)
N1 Cu1 O2 C33 -24.2(5)
O1 Cu1 O2 C33 165.61(14)
O5 C35 O4 Cu2 -11.5(3)
C36 C35 O4 Cu2 168.81(15)
N5 Cu2 O4 C35 64.40(16)
N6 Cu2 O4 C35 -99.79(16)
N4 Cu2 O4 C35 -36.5(5)
O1 Cu2 O4 C35 154.75(15)
